data_4071951
loop_
_publ_author_name
'Wu, Jincai'
'Chen, Yi-Zhen'
'Hung, Wen-Chou'
'Lin, Chu-Chieh'

_publ_section_title
;
 Preparation, Characterization, and Catalytic Studies of Magnesium
 Phenoxides: Highly Active Initiators for Ring-Opening Polymerization
 ofl-Lactide
;
_journal_issue 19
_journal_name_full Organometallics
_journal_page_first 4970
_journal_paper_doi 10.1021/om800482j
_journal_volume 27
_journal_year 2008
_chemical_formula_sum 'C52.5 H58.5 Cl Mg O5 S'
_chemical_formula_weight 861.31
_chemical_name_systematic
; 
 ? 
;
_space_group_IT_number 2
_symmetry_cell_setting triclinic
_symmetry_space_group_name_Hall '-P 1'
_symmetry_space_group_name_H-M 'P -1'
_atom_sites_solution_hydrogens geom
_atom_sites_solution_primary direct
_atom_sites_solution_secondary difmap
_audit_creation_method SHELXL-97
_cell_angle_alpha 103.167(2)
_cell_angle_beta 116.353(2)
_cell_angle_gamma 100.663(2)
_cell_formula_units_Z 2
_cell_length_a 13.9706(11)
_cell_length_b 14.9301(12)
_cell_length_c 15.4703(13)
_cell_measurement_reflns_used 3832
_cell_measurement_temperature 293(2)
_cell_measurement_theta_max 22.799
_cell_measurement_theta_min 2.508
_cell_volume 2659.8(4)
_computing_cell_refinement 'Bruker SMART'
_computing_data_collection 'Bruker SMART'
_computing_data_reduction 'Bruker SHELXTL'
_computing_molecular_graphics 'Bruker SHELXTL'
_computing_publication_material 'Bruker SHELXTL'
_computing_structure_refinement 'SHELXL-97 (Sheldrick, 1997)'
_computing_structure_solution 'SHELXS-97 (Sheldrick, 1990)'
_diffrn_ambient_temperature 293(2)
_diffrn_measured_fraction_theta_full 0.984
_diffrn_measured_fraction_theta_max 0.984
_diffrn_measurement_device_type 'CCD area detector'
_diffrn_measurement_method 'phi and omega scans'
_diffrn_radiation_monochromator graphite
_diffrn_radiation_source 'fine-focus sealed tube'
_diffrn_radiation_type MoK\a
_diffrn_radiation_wavelength 0.71073
_diffrn_reflns_av_R_equivalents 0.0255
_diffrn_reflns_av_sigmaI/netI 0.0568
_diffrn_reflns_limit_h_max 17
_diffrn_reflns_limit_h_min -10
_diffrn_reflns_limit_k_max 18
_diffrn_reflns_limit_k_min -18
_diffrn_reflns_limit_l_max 15
_diffrn_reflns_limit_l_min -19
_diffrn_reflns_number 14602
_diffrn_reflns_theta_full 26.02
_diffrn_reflns_theta_max 26.02
_diffrn_reflns_theta_min 2.22
_exptl_absorpt_coefficient_mu 0.164
_exptl_absorpt_correction_T_max 1.000
_exptl_absorpt_correction_T_min 0.0613
_exptl_absorpt_correction_type SADABS
_exptl_crystal_colour colorless
_exptl_crystal_density_diffrn 1.075
_exptl_crystal_density_method 'not measured'
_exptl_crystal_description block
_exptl_crystal_F_000 917
_exptl_crystal_size_max 0.34
_exptl_crystal_size_mid 0.28
_exptl_crystal_size_min 0.20
_refine_diff_density_max 0.398
_refine_diff_density_min -0.242
_refine_diff_density_rms 0.044
_refine_ls_extinction_method none
_refine_ls_goodness_of_fit_ref 1.004
_refine_ls_hydrogen_treatment mixed
_refine_ls_matrix_type full
_refine_ls_number_parameters 577
_refine_ls_number_reflns 10328
_refine_ls_number_restraints 0
_refine_ls_restrained_S_all 1.004
_refine_ls_R_factor_all 0.1177
_refine_ls_R_factor_gt 0.0613
_refine_ls_shift/su_max 0.000
_refine_ls_shift/su_mean 0.000
_refine_ls_structure_factor_coef Fsqd
_refine_ls_weighting_details 'calc w=1/[\s^2^(Fo^2^)+(0.1000P)^2^+0.0000P] where P=(Fo^2^+2Fc^2^)/3'
_refine_ls_weighting_scheme calc
_refine_ls_wR_factor_gt 0.1640
_refine_ls_wR_factor_ref 0.1932
_reflns_number_gt 5431
_reflns_number_total 10328
_reflns_threshold_expression >2sigma(I)
_cod_data_source_file om800482j_si_007.cif
_cod_data_source_block wqy10m
_cod_depositor_comments
;
The following automatic conversions were performed:

'_symmetry_cell_setting' value 'Triclinic' changed to 'triclinic'
according to /home/saulius/struct/CIF-dictionaries/cif_core.dic
dictionary named 'cif_core.dic' version 2.4.1 from 2010-06-29.

Automatic conversion script
Id: cif_fix_values 1715 2011-07-08 13:25:40Z adriana 
;
_cod_original_sg_symbol_H-M P-1
_cod_original_formula_sum 'C52.50 H58.50 Cl Mg O5 S'
_cod_database_code 4071951

loop_
_symmetry_equiv_pos_as_xyz
'x, y, z'
'-x, -y, -z'

loop_
_atom_site_label
_atom_site_type_symbol
_atom_site_fract_x
_atom_site_fract_y
_atom_site_fract_z
_atom_site_U_iso_or_equiv
_atom_site_adp_type
_atom_site_occupancy
_atom_site_symmetry_multiplicity
_atom_site_calc_flag
_atom_site_refinement_flags
Mg1 Mg 0.88990(7) 0.94709(6) 0.41099(6) 0.0510(3) Uani 1 1 d .
Cl1 Cl 0.30175(12) 1.03999(12) 0.16362(14) 0.1690(6) Uani 1 1 d .
S1 S 0.65708(6) 0.87832(5) 0.43320(5) 0.0616(2) Uani 1 1 d .
O1 O 0.81835(16) 0.90079(14) 0.27047(13) 0.0654(5) Uani 1 1 d .
O2 O 0.60611(15) 0.76529(13) 0.37171(14) 0.0594(5) Uani 1 1 d .
O3 O 0.76393(15) 0.91460(13) 0.44032(14) 0.0638(5) Uani 1 1 d .
O4 O 0.6559(2) 0.89548(17) 0.52625(15) 0.0850(7) Uani 1 1 d .
O5 O 0.98416(15) 1.08185(12) 0.49331(13) 0.0550(5) Uani 1 1 d .
C1 C 0.7760(2) 0.84355(18) 0.17346(18) 0.0486(6) Uani 1 1 d .
C2 C 0.8291(2) 0.8586(2) 0.11684(19) 0.0536(7) Uani 1 1 d .
C3 C 0.7780(2) 0.7944(2) 0.0154(2) 0.0571(7) Uani 1 1 d .
H3A H 0.8132 0.8040 -0.0220 0.068 Uiso 1 1 calc R
C4 C 0.6779(2) 0.71741(19) -0.03262(19) 0.0537(7) Uani 1 1 d .
C5 C 0.6273(2) 0.70517(19) 0.02526(19) 0.0523(7) Uani 1 1 d .
H5A H 0.5599 0.6544 -0.0046 0.063 Uiso 1 1 calc R
C6 C 0.6741(2) 0.76638(18) 0.12647(18) 0.0469(6) Uani 1 1 d .
C7 C 0.6201(2) 0.7508(2) 0.19075(19) 0.0519(7) Uani 1 1 d .
H7A H 0.6306 0.8156 0.2333 0.062 Uiso 1 1 calc R
C8 C 0.6779(2) 0.70076(19) 0.26414(19) 0.0495(6) Uani 1 1 d .
C9 C 0.7362(2) 0.6414(2) 0.2425(2) 0.0570(7) Uani 1 1 d .
H9A H 0.7444 0.6375 0.1855 0.068 Uiso 1 1 calc R
C10 C 0.7822(2) 0.5881(2) 0.3019(2) 0.0604(7) Uani 1 1 d .
C11 C 0.7660(3) 0.5925(2) 0.3846(2) 0.0637(8) Uani 1 1 d .
H11A H 0.7948 0.5549 0.4237 0.076 Uiso 1 1 calc R
C12 C 0.7095(2) 0.6496(2) 0.4126(2) 0.0608(8) Uani 1 1 d .
C13 C 0.6697(2) 0.70551(19) 0.35181(19) 0.0532(7) Uani 1 1 d .
C14 C 0.5584(2) 0.9229(2) 0.3541(2) 0.0622(8) Uani 1 1 d .
C15 C 0.5763(3) 0.9646(2) 0.2894(3) 0.0727(9) Uani 1 1 d .
H15A H 0.6414 0.9684 0.2856 0.087 Uiso 1 1 calc R
C16 C 0.4968(3) 1.0005(3) 0.2306(3) 0.0888(10) Uani 1 1 d .
H16A H 0.5077 1.0286 0.1865 0.107 Uiso 1 1 calc R
C17 C 0.4015(3) 0.9946(3) 0.2375(4) 0.0982(12) Uani 1 1 d .
C18 C 0.3848(4) 0.9550(3) 0.3043(4) 0.1085(14) Uani 1 1 d .
H18A H 0.3207 0.9533 0.3094 0.130 Uiso 1 1 calc R
C19 C 0.4632(3) 0.9182(3) 0.3633(3) 0.0881(11) Uani 1 1 d .
H19A H 0.4527 0.8910 0.4082 0.106 Uiso 1 1 calc R
C20 C 0.9416(3) 0.9417(3) 0.1654(2) 0.0761(9) Uani 1 1 d .
C21 C 0.9277(4) 1.0399(3) 0.2026(3) 0.1129(14) Uani 1 1 d .
H21A H 0.9033 1.0396 0.2516 0.169 Uiso 1 1 calc R
H21B H 0.8724 1.0508 0.1449 0.169 Uiso 1 1 calc R
H21C H 0.9988 1.0908 0.2346 0.169 Uiso 1 1 calc R
C22 C 1.0344(3) 0.9263(3) 0.2551(3) 0.1099(14) Uani 1 1 d .
H22A H 1.0433 0.8649 0.2310 0.165 Uiso 1 1 calc R
H22B H 1.0142 0.9264 0.3069 0.165 Uiso 1 1 calc R
H22C H 1.1042 0.9778 0.2840 0.165 Uiso 1 1 calc R
C23 C 0.9818(3) 0.9471(3) 0.0879(3) 0.1227(17) Uani 1 1 d .
H23A H 0.9924 0.8867 0.0632 0.184 Uiso 1 1 calc R
H23B H 1.0520 0.9994 0.1213 0.184 Uiso 1 1 calc R
H23C H 0.9259 0.9584 0.0308 0.184 Uiso 1 1 calc R
C24 C 0.6245(3) 0.6489(2) -0.1443(2) 0.0761(9) Uani 1 1 d .
C25 C 0.5211(5) 0.6716(5) -0.2112(3) 0.192(3) Uani 1 1 d .
H25A H 0.4868 0.6293 -0.2815 0.288 Uiso 1 1 calc R
H25B H 0.5428 0.7381 -0.2067 0.288 Uiso 1 1 calc R
H25C H 0.4679 0.6616 -0.1881 0.288 Uiso 1 1 calc R
C26 C 0.5845(7) 0.5461(3) -0.1544(4) 0.197(3) Uani 1 1 d .
H26A H 0.6479 0.5278 -0.1143 0.295 Uiso 1 1 calc R
H26B H 0.5475 0.5052 -0.2254 0.295 Uiso 1 1 calc R
H26C H 0.5323 0.5385 -0.1299 0.295 Uiso 1 1 calc R
C27 C 0.6988(5) 0.6622(4) -0.1878(3) 0.171(3) Uani 1 1 d .
H27A H 0.7649 0.6460 -0.1499 0.257 Uiso 1 1 calc R
H27B H 0.7210 0.7288 -0.1829 0.257 Uiso 1 1 calc R
H27C H 0.6590 0.6205 -0.2588 0.257 Uiso 1 1 calc R
C28 C 0.8459(3) 0.5242(2) 0.2739(3) 0.0799(10) Uani 1 1 d .
C29 C 0.9225(6) 0.5753(5) 0.2469(7) 0.220(4) Uani 1 1 d .
H29A H 0.9612 0.5336 0.2302 0.330 Uiso 1 1 calc R
H29B H 0.9768 0.6332 0.3043 0.330 Uiso 1 1 calc R
H29C H 0.8799 0.5925 0.1885 0.330 Uiso 1 1 calc R
C30 C 0.7641(5) 0.4359(4) 0.1858(7) 0.262(5) Uani 1 1 d .
H30A H 0.8036 0.3955 0.1684 0.393 Uiso 1 1 calc R
H30B H 0.7205 0.4534 0.1279 0.393 Uiso 1 1 calc R
H30C H 0.7146 0.4009 0.2033 0.393 Uiso 1 1 calc R
C31 C 0.9160(8) 0.4948(7) 0.3595(6) 0.278(6) Uani 1 1 d .
H31A H 0.9539 0.4551 0.3383 0.417 Uiso 1 1 calc R
H31B H 0.8686 0.4583 0.3780 0.417 Uiso 1 1 calc R
H31C H 0.9710 0.5517 0.4179 0.417 Uiso 1 1 calc R
C32 C 0.6935(3) 0.6467(2) 0.5053(2) 0.0745(9) Uani 1 1 d .
C33 C 0.7102(4) 0.5550(3) 0.5303(3) 0.1138(15) Uani 1 1 d .
H33A H 0.6540 0.4982 0.4724 0.171 Uiso 1 1 calc R
H33B H 0.7029 0.5559 0.5894 0.171 Uiso 1 1 calc R
H33C H 0.7841 0.5536 0.5448 0.171 Uiso 1 1 calc R
C34 C 0.5758(3) 0.6439(3) 0.4846(3) 0.1003(13) Uani 1 1 d .
H34A H 0.5611 0.7002 0.4688 0.150 Uiso 1 1 calc R
H34B H 0.5710 0.6436 0.5445 0.150 Uiso 1 1 calc R
H34C H 0.5208 0.5861 0.4272 0.150 Uiso 1 1 calc R
C35 C 0.7832(3) 0.7359(3) 0.6003(2) 0.1003(12) Uani 1 1 d .
H35A H 0.7737 0.7942 0.5866 0.150 Uiso 1 1 calc R
H35B H 0.8572 0.7345 0.6152 0.150 Uiso 1 1 calc R
H35C H 0.7746 0.7348 0.6583 0.150 Uiso 1 1 calc R
C36 C 0.4917(2) 0.6962(3) 0.1262(2) 0.0773(9) Uani 1 1 d .
H36A H 0.4630 0.6901 0.1713 0.116 Uiso 1 1 calc R
H36B H 0.4776 0.6325 0.0822 0.116 Uiso 1 1 calc R
H36C H 0.4548 0.7318 0.0849 0.116 Uiso 1 1 calc R
C37 C 0.9770(3) 1.1712(2) 0.4813(3) 0.0782(9) Uani 1 1 d .
H37A H 0.9856 1.1746 0.4232 0.094 Uiso 1 1 calc R
H37B H 1.0392 1.2235 0.5424 0.094 Uiso 1 1 calc R
C38 C 0.8680(3) 1.1874(2) 0.4644(3) 0.0704(9) Uani 1 1 d .
C39 C 0.8227(3) 1.1682(3) 0.5227(3) 0.0941(11) Uani 1 1 d .
H39A H 0.8575 1.1412 0.5721 0.113 Uiso 1 1 calc R
C40 C 0.7261(5) 1.1883(4) 0.5094(5) 0.1315(17) Uani 1 1 d .
H40A H 0.6967 1.1750 0.5503 0.158 Uiso 1 1 calc R
C41 C 0.6724(5) 1.2277(4) 0.4371(7) 0.159(3) Uani 1 1 d .
H41A H 0.6076 1.2422 0.4289 0.191 Uiso 1 1 calc R
C42 C 0.7158(5) 1.2445(5) 0.3788(6) 0.169(3) Uani 1 1 d .
H42A H 0.6796 1.2698 0.3282 0.202 Uiso 1 1 calc R
C43 C 0.8122(4) 1.2254(3) 0.3917(4) 0.1195(15) Uani 1 1 d .
H43A H 0.8406 1.2386 0.3502 0.143 Uiso 1 1 calc R
C44 C 0.348(3) 0.850(2) -0.089(2) 0.337(18) Uani 0.50 1 d P
H44A H 0.2684 0.8398 -0.1208 0.506 Uiso 0.50 1 calc PR
H44B H 0.3703 0.8225 -0.0354 0.506 Uiso 0.50 1 calc PR
H44C H 0.3644 0.8183 -0.1399 0.506 Uiso 0.50 1 calc PR
C45 C 0.3982(19) 0.9334(16) -0.0539(10) 0.214(4) Uani 1 1 d .
C46 C 0.4119(13) 1.0269(19) -0.0316(10) 0.170(5) Uani 1 1 d .
H46A H 0.3472 1.0449 -0.0552 0.204 Uiso 1 1 calc R
C47 C 0.490(3) 0.9035(11) -0.0211(15) 0.219(6) Uani 1 1 d .
H47A H 0.4842 0.8381 -0.0352 0.263 Uiso 1 1 calc R
C48 C 0.2406(11) 0.6081(10) 0.2641(10) 0.282(6) Uani 1 1 d .
C49 C 0.212(4) 0.632(3) 0.180(4) 0.274(18) Uani 0.50 1 d P
C49' C 0.151(3) 0.656(4) 0.185(4) 0.34(3) Uani 0.50 1 d P
C50' C 0.202(3) 0.698(3) 0.127(8) 0.65(10) Uani 0.50 1 d P
C50 C 0.152(4) 0.646(3) 0.122(2) 0.267(18) Uani 0.50 1 d P
C51 C 0.1282(18) 0.6983(16) 0.052(2) 0.330(11) Uani 1 1 d .
C52' C 0.111(4) 0.713(4) -0.029(3) 0.31(2) Uani 0.50 1 d P
C52 C 0.037(2) 0.677(2) -0.027(5) 0.36(3) Uani 0.50 1 d P
C53 C 0.0469(17) 0.7332(13) -0.1091(15) 0.277(6) Uani 1 1 d .

loop_
_atom_site_aniso_label
_atom_site_aniso_U_11
_atom_site_aniso_U_22
_atom_site_aniso_U_33
_atom_site_aniso_U_23
_atom_site_aniso_U_13
_atom_site_aniso_U_12
Mg1 0.0399(5) 0.0581(5) 0.0382(5) 0.0080(4) 0.0148(4) 0.0052(4)
Cl1 0.1126(10) 0.1779(14) 0.2198(17) 0.0857(13) 0.0627(11) 0.0922(11)
S1 0.0571(5) 0.0695(5) 0.0516(4) 0.0071(4) 0.0341(4) 0.0076(4)
O1 0.0591(12) 0.0730(13) 0.0392(10) 0.0065(9) 0.0196(9) -0.0001(10)
O2 0.0572(12) 0.0629(12) 0.0572(11) 0.0126(9) 0.0371(10) 0.0074(10)
O3 0.0476(11) 0.0680(12) 0.0612(12) 0.0066(10) 0.0296(10) 0.0034(9)
O4 0.0949(17) 0.0993(16) 0.0589(13) 0.0088(12) 0.0516(13) 0.0188(14)
O5 0.0491(11) 0.0506(11) 0.0503(11) 0.0106(8) 0.0185(9) 0.0114(9)
C1 0.0451(15) 0.0534(15) 0.0355(13) 0.0134(12) 0.0151(12) 0.0079(12)
C2 0.0442(15) 0.0648(17) 0.0429(14) 0.0212(13) 0.0184(13) 0.0066(13)
C3 0.0540(17) 0.0727(19) 0.0477(16) 0.0231(14) 0.0299(14) 0.0143(15)
C4 0.0572(17) 0.0580(16) 0.0383(14) 0.0138(12) 0.0222(13) 0.0119(14)
C5 0.0504(16) 0.0512(15) 0.0419(14) 0.0113(12) 0.0200(13) 0.0036(12)
C6 0.0469(15) 0.0516(15) 0.0417(14) 0.0182(12) 0.0227(12) 0.0121(12)
C7 0.0499(16) 0.0589(16) 0.0439(14) 0.0167(13) 0.0246(13) 0.0113(13)
C8 0.0465(15) 0.0540(15) 0.0437(14) 0.0143(12) 0.0247(13) 0.0062(13)
C9 0.0656(18) 0.0587(17) 0.0489(16) 0.0182(14) 0.0341(15) 0.0128(15)
C10 0.0620(18) 0.0554(17) 0.0575(17) 0.0198(14) 0.0277(15) 0.0131(15)
C11 0.072(2) 0.0586(18) 0.0557(18) 0.0262(14) 0.0282(16) 0.0142(16)
C12 0.0616(18) 0.0620(17) 0.0475(16) 0.0187(14) 0.0266(15) 0.0004(15)
C13 0.0520(16) 0.0568(16) 0.0438(15) 0.0116(13) 0.0265(13) 0.0047(13)
C14 0.0492(17) 0.0624(18) 0.0663(18) 0.0058(15) 0.0342(15) 0.0086(14)
C15 0.061(2) 0.080(2) 0.081(2) 0.0250(19) 0.0402(19) 0.0234(18)
C16 0.079(3) 0.087(3) 0.098(3) 0.033(2) 0.042(2) 0.028(2)
C17 0.070(3) 0.091(3) 0.118(3) 0.027(2) 0.037(2) 0.035(2)
C18 0.073(3) 0.115(3) 0.139(4) 0.023(3) 0.065(3) 0.034(3)
C19 0.069(2) 0.100(3) 0.105(3) 0.024(2) 0.058(2) 0.026(2)
C20 0.0520(18) 0.098(3) 0.0533(18) 0.0238(17) 0.0196(15) -0.0064(17)
C21 0.104(3) 0.081(3) 0.108(3) 0.017(2) 0.043(3) -0.021(2)
C22 0.046(2) 0.177(4) 0.075(2) 0.044(3) 0.0176(18) 0.007(2)
C23 0.073(2) 0.182(4) 0.079(3) 0.040(3) 0.040(2) -0.026(3)
C24 0.088(2) 0.077(2) 0.0499(18) 0.0081(16) 0.0377(18) 0.0086(18)
C25 0.165(5) 0.256(7) 0.051(2) -0.014(3) -0.006(3) 0.094(5)
C26 0.370(10) 0.076(3) 0.111(4) -0.014(3) 0.146(5) -0.005(4)
C27 0.183(5) 0.185(5) 0.085(3) -0.034(3) 0.094(4) -0.036(4)
C28 0.086(2) 0.074(2) 0.088(2) 0.032(2) 0.047(2) 0.034(2)
C29 0.247(7) 0.199(6) 0.439(12) 0.187(7) 0.289(9) 0.154(6)
C30 0.131(5) 0.161(5) 0.330(10) -0.119(6) 0.090(6) 0.028(4)
C31 0.412(13) 0.429(13) 0.229(8) 0.215(9) 0.214(9) 0.375(12)
C32 0.091(2) 0.075(2) 0.0501(17) 0.0228(16) 0.0383(18) 0.0031(18)
C33 0.169(4) 0.109(3) 0.091(3) 0.057(3) 0.082(3) 0.033(3)
C34 0.101(3) 0.124(3) 0.077(2) 0.032(2) 0.062(2) 0.000(2)
C35 0.107(3) 0.114(3) 0.0454(18) 0.0184(19) 0.031(2) -0.003(2)
C36 0.0490(18) 0.112(3) 0.069(2) 0.0386(19) 0.0307(16) 0.0104(18)
C37 0.069(2) 0.064(2) 0.095(3) 0.0289(18) 0.038(2) 0.0151(17)
C38 0.067(2) 0.0542(18) 0.071(2) 0.0189(16) 0.0219(18) 0.0178(16)
C39 0.096(3) 0.103(3) 0.098(3) 0.039(2) 0.055(3) 0.041(2)
C40 0.118(4) 0.134(4) 0.164(5) 0.034(4) 0.093(4) 0.054(4)
C41 0.110(5) 0.122(4) 0.244(8) 0.055(5) 0.080(5) 0.069(4)
C42 0.105(4) 0.191(6) 0.224(8) 0.127(6) 0.056(5) 0.083(4)
C43 0.104(3) 0.136(4) 0.134(4) 0.084(3) 0.053(3) 0.049(3)
C44 0.38(4) 0.25(3) 0.24(2) 0.04(2) 0.13(3) -0.08(2)
C45 0.259(18) 0.217(14) 0.207(10) 0.103(10) 0.141(11) 0.074(11)
C46 0.163(7) 0.269(15) 0.197(8) 0.157(10) 0.120(7) 0.156(9)
C47 0.35(2) 0.248(19) 0.238(15) 0.167(16) 0.218(17) 0.19(2)
C48 0.251(12) 0.282(13) 0.258(13) 0.045(11) 0.088(11) 0.145(11)
C49 0.35(5) 0.30(3) 0.33(4) 0.23(3) 0.20(4) 0.19(3)
C49' 0.17(3) 0.60(7) 0.27(4) 0.14(4) 0.15(3) 0.09(3)
C50' 0.109(19) 0.19(3) 1.1(2) -0.18(6) 0.13(5) 0.001(19)
C50 0.35(4) 0.18(2) 0.138(18) 0.068(16) 0.03(2) 0.04(2)
C51 0.24(2) 0.40(2) 0.30(2) 0.09(2) 0.12(2) 0.05(2)
C52' 0.27(4) 0.43(5) 0.17(2) 0.03(3) 0.06(2) 0.24(4)
C52 0.105(14) 0.20(2) 0.65(9) 0.13(3) 0.10(3) 0.040(14)
C53 0.342(19) 0.271(12) 0.399(19) 0.204(13) 0.264(18) 0.178(13)

loop_
_atom_type_symbol
_atom_type_description
_atom_type_scat_dispersion_real
_atom_type_scat_dispersion_imag
_atom_type_scat_source
C C 0.0033 0.0016 'International Tables Vol C Tables 4.2.6.8 and 6.1.1.4'
H H 0.0000 0.0000 'International Tables Vol C Tables 4.2.6.8 and 6.1.1.4'
O O 0.0106 0.0060 'International Tables Vol C Tables 4.2.6.8 and 6.1.1.4'
Mg Mg 0.0486 0.0363 'International Tables Vol C Tables 4.2.6.8 and 6.1.1.4'
S S 0.1246 0.1234 'International Tables Vol C Tables 4.2.6.8 and 6.1.1.4'
Cl Cl 0.1484 0.1585 'International Tables Vol C Tables 4.2.6.8 and 6.1.1.4'

loop_
_geom_angle_atom_site_label_1
_geom_angle_atom_site_label_2
_geom_angle_atom_site_label_3
_geom_angle
_geom_angle_site_symmetry_1
_geom_angle_site_symmetry_3
O1 Mg1 O5 127.74(9) . 2_776
O1 Mg1 O5 122.46(9) . .
O5 Mg1 O5 84.34(8) 2_776 .
O1 Mg1 O3 103.77(9) . .
O5 Mg1 O3 107.82(9) 2_776 .
O5 Mg1 O3 109.18(8) . .
O1 Mg1 Mg1 140.80(8) . 2_776
O5 Mg1 Mg1 42.28(6) 2_776 2_776
O5 Mg1 Mg1 42.05(6) . 2_776
O3 Mg1 Mg1 115.35(7) . 2_776
O4 S1 O3 117.43(13) . .
O4 S1 O2 108.47(12) . .
O3 S1 O2 108.54(11) . .
O4 S1 C14 108.33(14) . .
O3 S1 C14 110.17(13) . .
O2 S1 C14 102.90(12) . .
C1 O1 Mg1 162.19(19) . .
C13 O2 S1 124.55(15) . .
S1 O3 Mg1 165.25(13) . .
C37 O5 Mg1 129.56(18) . 2_776
C37 O5 Mg1 133.97(19) . .
Mg1 O5 Mg1 95.66(8) 2_776 .
O1 C1 C2 122.2(2) . .
O1 C1 C6 118.4(2) . .
C2 C1 C6 119.4(2) . .
C3 C2 C1 117.9(2) . .
C3 C2 C20 120.9(2) . .
C1 C2 C20 121.2(2) . .
C4 C3 C2 124.0(2) . .
C3 C4 C5 116.6(2) . .
C3 C4 C24 122.3(2) . .
C5 C4 C24 121.1(2) . .
C4 C5 C6 122.1(2) . .
C5 C6 C1 120.0(2) . .
C5 C6 C7 121.9(2) . .
C1 C6 C7 118.0(2) . .
C8 C7 C6 112.3(2) . .
C8 C7 C36 109.9(2) . .
C6 C7 C36 113.8(2) . .
C9 C8 C13 116.5(2) . .
C9 C8 C7 120.4(2) . .
C13 C8 C7 123.0(2) . .
C10 C9 C8 122.8(2) . .
C9 C10 C11 117.7(3) . .
C9 C10 C28 120.1(3) . .
C11 C10 C28 122.2(3) . .
C10 C11 C12 124.0(3) . .
C11 C12 C13 115.3(2) . .
C11 C12 C32 119.6(3) . .
C13 C12 C32 125.1(3) . .
C8 C13 C12 123.7(3) . .
C8 C13 O2 115.9(2) . .
C12 C13 O2 120.1(2) . .
C15 C14 C19 121.7(3) . .
C15 C14 S1 121.8(2) . .
C19 C14 S1 116.4(3) . .
C16 C15 C14 119.3(3) . .
C17 C16 C15 119.7(4) . .
C16 C17 C18 121.1(4) . .
C16 C17 Cl1 119.5(4) . .
C18 C17 Cl1 119.4(4) . .
C19 C18 C17 120.1(4) . .
C18 C19 C14 118.2(4) . .
C22 C20 C21 110.0(3) . .
C22 C20 C2 110.2(3) . .
C21 C20 C2 110.2(3) . .
C22 C20 C23 107.2(3) . .
C21 C20 C23 106.9(3) . .
C2 C20 C23 112.3(3) . .
C27 C24 C26 111.1(4) . .
C27 C24 C25 105.7(4) . .
C26 C24 C25 106.5(5) . .
C27 C24 C4 113.5(3) . .
C26 C24 C4 111.1(3) . .
C25 C24 C4 108.5(3) . .
C30 C28 C29 108.8(5) . .
C30 C28 C31 108.1(6) . .
C29 C28 C31 106.4(5) . .
C30 C28 C10 109.2(3) . .
C29 C28 C10 111.5(3) . .
C31 C28 C10 112.6(3) . .
C34 C32 C33 106.1(3) . .
C34 C32 C35 110.3(3) . .
C33 C32 C35 108.0(3) . .
C34 C32 C12 112.9(3) . .
C33 C32 C12 110.8(3) . .
C35 C32 C12 108.6(2) . .
O5 C37 C38 114.0(3) . .
C39 C38 C43 117.2(4) . .
C39 C38 C37 121.7(3) . .
C43 C38 C37 121.0(4) . .
C38 C39 C40 120.7(4) . .
C41 C40 C39 121.2(5) . .
C42 C41 C40 117.9(6) . .
C41 C42 C43 121.5(6) . .
C42 C43 C38 121.5(5) . .
C44 C45 C46 157(4) . .
C44 C45 C47 84(3) . .
C46 C45 C47 119.7(14) . .
C47 C46 C45 124.9(11) 2_675 .
C46 C47 C45 115.4(13) 2_675 .
C49 C48 C49' 35.9(17) . .
C49' C49 C50 56(4) . .
C49' C49 C48 94(5) . .
C50 C49 C48 147(6) . .
C49' C49 C50' 77(5) . .
C50 C49 C50' 40(3) . .
C48 C49 C50' 154(6) . .
C50 C49' C49 62(4) . .
C50 C49' C50' 34(3) . .
C49 C49' C50' 63(3) . .
C50 C49' C48 111(6) . .
C49 C49' C48 51(4) . .
C50' C49' C48 110(3) . .
C50 C50' C51 87(4) . .
C50 C50' C49 46(7) . .
C51 C50' C49 133(5) . .
C50 C50' C49' 35(6) . .
C51 C50' C49' 108(3) . .
C49 C50' C49' 40(5) . .
C50' C50 C49' 111(8) . .
C50' C50 C49 94(8) . .
C49' C50 C49 62(3) . .
C50' C50 C51 54(7) . .
C49' C50 C51 132(7) . .
C49 C50 C51 146(6) . .
C50' C51 C52 164(6) . .
C50' C51 C52' 140(6) . .
C52 C51 C52' 52(4) . .
C50' C51 C50 39(4) . .
C52 C51 C50 125(4) . .
C52' C51 C50 157(3) . .
C52 C52' C51 64(6) . .
C52 C52' C53 90(4) . .
C51 C52' C53 150(4) . .
C52' C52 C51 64(3) . .
C52' C52 C53 50(4) . .
C51 C52 C53 113(3) . .
C52' C53 C52 39(3) . .

loop_
_geom_bond_atom_site_label_1
_geom_bond_atom_site_label_2
_geom_bond_distance
_geom_bond_site_symmetry_2
Mg1 O1 1.8257(19) .
Mg1 O5 1.932(2) 2_776
Mg1 O5 1.9410(19) .
Mg1 O3 2.0079(19) .
Mg1 Mg1 2.8709(16) 2_776
Cl1 C17 1.730(4) .
S1 O4 1.4116(19) .
S1 O3 1.4358(18) .
S1 O2 1.5756(19) .
S1 C14 1.748(3) .
O1 C1 1.332(3) .
O2 C13 1.446(3) .
O5 C37 1.404(3) .
O5 Mg1 1.9325(19) 2_776
C1 C2 1.404(3) .
C1 C6 1.406(3) .
C2 C3 1.399(4) .
C2 C20 1.542(4) .
C3 C4 1.386(4) .
C4 C5 1.387(3) .
C4 C24 1.534(4) .
C5 C6 1.390(3) .
C6 C7 1.523(3) .
C7 C8 1.515(4) .
C7 C36 1.541(4) .
C8 C9 1.392(4) .
C8 C13 1.398(3) .
C9 C10 1.373(4) .
C10 C11 1.383(4) .
C10 C28 1.535(4) .
C11 C12 1.387(4) .
C12 C13 1.399(4) .
C12 C32 1.555(4) .
C14 C15 1.378(4) .
C14 C19 1.391(4) .
C15 C16 1.376(5) .
C16 C17 1.372(5) .
C17 C18 1.382(6) .
C18 C19 1.377(5) .
C20 C22 1.523(5) .
C20 C21 1.529(5) .
C20 C23 1.544(4) .
C24 C27 1.475(5) .
C24 C26 1.479(5) .
C24 C25 1.512(6) .
C28 C30 1.463(6) .
C28 C29 1.464(6) .
C28 C31 1.477(7) .
C32 C34 1.519(5) .
C32 C33 1.534(5) .
C32 C35 1.536(4) .
C37 C38 1.502(4) .
C38 C39 1.363(5) .
C38 C43 1.367(5) .
C39 C40 1.372(6) .
C40 C41 1.371(8) .
C41 C42 1.332(8) .
C42 C43 1.366(7) .
C44 C45 1.17(3) .
C45 C46 1.314(14) .
C45 C47 1.359(17) .
C46 C47 1.307(14) 2_675
C47 C46 1.307(14) 2_675
C48 C49 1.33(4) .
C48 C49' 1.72(6) .
C49 C49' 1.01(5) .
C49 C50 1.01(5) .
C49 C50' 1.40(12) .
C49' C50 0.95(4) .
C49' C50' 1.54(13) .
C50' C50 0.91(8) .
C50' C51 1.17(10) .
C50 C51 1.44(4) .
C51 C52 1.23(5) .
C51 C52' 1.23(5) .
C52' C52 1.08(8) .
C52' C53 1.31(4) .
C52 C53 1.71(7) .
